data_9010554
loop_
_publ_author_name
'Johnsen, O.'
'Grice, J. D.'

_publ_section_title
;
 The crystal chemistry of the eudialyte group
 Sample: #11
;
_journal_name_full 'The Canadian Mineralogist'
_journal_page_first 865
_journal_page_last 891
_journal_volume 37
_journal_year 1999
_chemical_compound_source 'Gardiner complex, East Greenland'
_chemical_formula_sum
;Ba0.06 Ca6.78 Ce0.06 Cl0.841 Fe1.05 H1.139 K0.3 La0.06 Mn1.44 Na11.64 Nb0.715
 O76.004 Si25.38 Sr1.32 Ti0.345 Y0.06 Zr2.58
;
_chemical_name_mineral Eudialyte
_space_group_IT_number 160
_symmetry_space_group_name_Hall 'R 3 -2"'
_symmetry_space_group_name_H-M 'R 3 m :H'
_cell_angle_alpha 90
_cell_angle_beta 90
_cell_angle_gamma 120
_cell_formula_units_Z 3
_cell_length_a 14.271
_cell_length_b 14.271
_cell_length_c 30.160
_cell_volume 5319.500
_database_code_amcsd 0005617
_exptl_crystal_density_diffrn 2.915
_cod_original_cell_volume 5319.499
_cod_original_sg_symbol_H-M 'R 3 m'
_cod_original_formula_sum
;Ca6.78 Y.06 Fe1.05 Mn1.44 Si25.38 Nb.715 Na11.64 K.3 Sr1.32 Ce.06 La.06 Ba.06
 Zr2.58 Ti.345 O76.004 Cl.841 H1.139
;
_cod_database_code 9010554

loop_
_space_group_symop_operation_xyz
x,y,z
2/3+x,1/3+y,1/3+z
1/3+x,2/3+y,2/3+z
x,x-y,z
2/3+x,1/3+x-y,1/3+z
1/3+x,2/3+x-y,2/3+z
-y,-x,z
2/3-y,1/3-x,1/3+z
1/3-y,2/3-x,2/3+z
-x+y,y,z
2/3-x+y,1/3+y,1/3+z
1/3-x+y,2/3+y,2/3+z
-y,x-y,z
2/3-y,1/3+x-y,1/3+z
1/3-y,2/3+x-y,2/3+z
-x+y,-x,z
2/3-x+y,1/3-x,1/3+z
1/3-x+y,2/3-x,2/3+z

loop_
_atom_site_label
_atom_site_fract_x
_atom_site_fract_y
_atom_site_fract_z
_atom_site_occupancy
_atom_site_U_iso_or_equiv
_atom_site_type_symbol
_atom_site_attached_hydrogens
CaM1 0.40570 0.07310 0.83310 0.99000 0.01500 Ca 0
YM1 0.40570 0.07310 0.83310 0.01000 0.01500 Y 0
FeM25 0.17930 0.82070 0.83140 0.16000 0.01500 Fe 0
MnM25 0.17930 0.82070 0.83140 0.48000 0.01500 Mn 0
FeM24 0.15020 0.84980 0.83660 0.19000 0.03000 Fe 0
SiM3 0.00000 0.00000 0.13020 0.44000 0.01500 Si 0
NbM3 0.00000 0.00000 0.13020 0.20000 0.01500 Nb 0
SiM3a 0.00000 0.00000 0.16840 0.06000 0.01500 Si 0
NbM3a 0.00000 0.00000 0.16840 0.03000 0.01500 Nb 0
SiM3b 0.00000 0.00000 0.07680 0.17000 0.01500 Si 0
NbM3b 0.00000 0.00000 0.07680 0.08000 0.01500 Nb 0
Si7 0.00000 0.00000 0.92140 0.22000 0.01000 Si 0
NbSi7 0.00000 0.00000 0.92140 0.10000 0.01000 Nb 0
Si7a 0.00000 0.00000 0.87740 0.49000 0.03000 Si 0
NbSi7a 0.00000 0.00000 0.87740 0.23000 0.03000 Nb 0
Na1a 0.78330 0.21670 0.98340 0.36000 0.03500 Na 0
CaNa1a 0.78330 0.21670 0.98340 0.14000 0.03500 Ca 0
Na1b 0.75840 0.24160 -0.25000 0.36000 0.03500 Na 0
CaNa1b 0.75840 0.24160 -0.25000 0.14000 0.03500 Ca 0
Na2 0.55970 0.44030 0.67800 0.76000 0.02500 Na 0
Na3a 0.89610 0.10390 0.78390 0.61000 0.07500 Na 0
KNa3a 0.89610 0.10390 0.78390 0.10000 0.07500 K 0
SrNa3a 0.89610 0.10390 0.78390 0.23000 0.07500 Sr 0
CeNa3a 0.89610 0.10390 0.78390 0.02000 0.07500 Ce 0
LaNa3a 0.89610 0.10390 0.78390 0.02000 0.07500 La 0
BaNa3a 0.89610 0.10390 0.78390 0.02000 0.07500 Ba 0
Na4 0.43320 0.56680 0.88150 0.79000 0.01500 Na 0
SrNa4 0.43320 0.56680 0.88150 0.21000 0.01500 Sr 0
Na5 0.25860 0.74140 0.68210 1.00000 0.06500 Na 0
Zr 0.50060 0.49940 0.00000 0.86000 0.01000 Zr 0
Ti 0.50060 0.49940 0.00000 0.11500 0.01000 Ti 0
Nb 0.50060 0.49940 0.00000 0.02500 0.01000 Nb 0
Si1 0.73710 0.26290 0.75070 1.00000 0.01500 Si 0
Si2 0.59660 0.40340 0.91540 1.00000 0.01500 Si 0
Si3 0.45800 0.54200 0.75680 1.00000 0.01000 Si 0
Si4 0.87490 0.12510 0.90900 1.00000 0.01000 Si 0
Si5 0.05630 0.32640 0.73590 1.00000 0.01000 Si 0
Si6 0.27620 -0.06310 0.93040 1.00000 0.01000 Si 0
O1 0.60490 0.39510 0.75390 1.00000 0.02500 O 0
O2 0.78020 0.21980 0.78950 1.00000 0.03500 O 0
O3 0.76390 0.23610 0.70190 1.00000 0.03500 O 0
O4 0.72850 0.27150 0.91050 1.00000 0.03000 O 0
O5 0.55230 0.44770 0.87710 1.00000 0.03500 O 0
O6 0.90690 0.09310 0.63140 1.00000 0.03000 O 0
O7 0.38400 -0.05300 0.72660 1.00000 0.01500 O 0
O8 0.48430 0.51570 0.80490 1.00000 0.01500 O 0
O9 0.39480 0.60520 0.75530 1.00000 0.02500 O 0
O10 0.29030 0.05620 0.94130 1.00000 0.02500 O 0
O11 0.84670 0.15330 0.86220 1.00000 0.02000 O 0
O12 0.94140 0.05860 0.90220 1.00000 0.03500 O 0
O13 0.69710 0.10220 0.62690 1.00000 0.02000 O 0
O14 0.29100 0.92150 0.87950 1.00000 0.01500 O 0
O15 0.15610 0.84390 0.94800 1.00000 0.01500 O 0
O16 0.25930 0.22750 0.70700 1.00000 0.02000 O 0
O17 0.04120 0.29970 0.78880 1.00000 0.01500 O 0
O18 0.17620 0.82380 0.71830 1.00000 0.01500 O 0
O19 0.26840 0.73160 0.83070 0.63000 0.02000 O 0
O20 0.00000 0.00000 0.97480 0.37500 0.02000 O 0
O20a 0.00000 0.00000 0.02640 0.60000 0.02000 O 0
ClX1a 0.00000 0.00000 0.26820 0.14000 0.03000 Cl 0
O-HX1a 0.00000 0.00000 0.26820 0.19000 0.03000 O 0
ClX1b 0.00000 0.00000 0.23680 0.14000 0.03000 Cl 0
O-HX1b 0.00000 0.00000 0.23680 0.19000 0.03000 O 0
ClX2a 0.00000 0.00000 0.73550 0.14000 0.03000 Cl 0
O-HX2a 0.00000 0.00000 0.73550 0.19000 0.03000 O 0
ClX2b 0.00000 0.00000 0.70010 0.14000 0.03000 Cl 0
O-HX2b 0.00000 0.00000 0.70010 0.19000 0.03000 O 0
ClX2c 0.04840 0.09680 0.78510 0.04700 0.03000 Cl 0
O-HX2c 0.04840 0.09680 0.78510 0.06300 0.03000 O 0
ClX2d 0.00000 0.00000 0.78770 0.14000 0.03000 Cl 0
O-HX2d 0.00000 0.00000 0.78770 0.19000 0.03000 O 0

loop_
_cod_changelog_entry_id
_cod_changelog_entry_author
_cod_changelog_entry_date
_cod_changelog_entry_text
1
;cod-tools version 3.8.0
Id: cif_guess_AMCSD_atom_types 9581 2023-05-17 12:35:41Z saulius
;
2023-05-23T09:22:50+03:00
;Derived atom types and hydrogen counts
from atom names that follow the AMCSD naming convention
(Wat == water, O-H == hydroxyl).
;

loop_
_cod_related_entry_id
_cod_related_entry_database
_cod_related_entry_code
1 AMCSD 0005617
